data_4075179
loop_
_publ_author_name
'Barbasiewicz, Micha\/l'
'Szadkowska, Anna'
'Bujok, Robert'
'Grela, Karol'

_publ_section_title
;
 Structure and Activity Peculiarities of Ruthenium Quinoline and
 Quinoxaline Complexes:&#x00A0; Novel Metathesis Catalysts
;
_journal_issue 15
_journal_name_full Organometallics
_journal_page_first 3599
_journal_paper_doi 10.1021/om060091u
_journal_volume 25
_journal_year 2006
_chemical_formula_sum 'C37 H39 Cl2 N3 Ru'
_chemical_formula_weight 697.68
_chemical_name_systematic
; 
 ? 
;
_space_group_IT_number 2
_symmetry_cell_setting triclinic
_symmetry_space_group_name_Hall '-P 1'
_symmetry_space_group_name_H-M 'P -1'
_atom_sites_solution_hydrogens geom
_atom_sites_solution_primary direct
_atom_sites_solution_secondary difmap
_audit_creation_method SHELXL-97
_cell_angle_alpha 99.718(3)
_cell_angle_beta 103.196(3)
_cell_angle_gamma 90.296(3)
_cell_formula_units_Z 2
_cell_length_a 9.5564(4)
_cell_length_b 10.2328(4)
_cell_length_c 18.3284(7)
_cell_measurement_temperature 200(2)
_cell_volume 1718.16(12)
_computing_cell_refinement
;
CrysAlis RED, Oxford Diffraction Ltd.,
Version 1.171.27p5 beta 
;
_computing_data_collection
;
CrysAlis CCD, Oxford Diffraction Ltd.,
Version 1.171.27p5 beta 
;
_computing_data_reduction
;
CrysAlis RED, Oxford Diffraction Ltd.,
Version 1.171.27p5 beta 
;
_computing_molecular_graphics 'Diamond 1.2'
_computing_publication_material SHELXTL-97
_computing_structure_refinement 'SHELXL-97 (Sheldrick, 1997)'
_computing_structure_solution 'SHELXS-97 (Sheldrick, 1990)'
_diffrn_ambient_temperature 200(2)
_diffrn_detector_area_resol_mean 8.6479
_diffrn_measured_fraction_theta_full 0.993
_diffrn_measured_fraction_theta_max 0.993
_diffrn_measurement_device_type KM4CCD
_diffrn_measurement_method 'omega scan'
_diffrn_radiation_monochromator graphite
_diffrn_radiation_source 'fine-focus sealed tube'
_diffrn_radiation_type MoK\a
_diffrn_radiation_wavelength 0.71073
_diffrn_reflns_av_R_equivalents 0.0324
_diffrn_reflns_av_sigmaI/netI 0.0530
_diffrn_reflns_limit_h_max 12
_diffrn_reflns_limit_h_min -12
_diffrn_reflns_limit_k_max 13
_diffrn_reflns_limit_k_min -13
_diffrn_reflns_limit_l_max 23
_diffrn_reflns_limit_l_min -23
_diffrn_reflns_number 31121
_diffrn_reflns_theta_full 27.50
_diffrn_reflns_theta_max 27.50
_diffrn_reflns_theta_min 2.71
_diffrn_standards_decay_% 2
_diffrn_standards_interval_count '50 frames'
_diffrn_standards_interval_time '3700 sec'
_diffrn_standards_number '1 frame'
_exptl_absorpt_coefficient_mu 0.641
_exptl_absorpt_correction_T_max 0.95
_exptl_absorpt_correction_T_min 0.87
_exptl_absorpt_correction_type analytical
_exptl_absorpt_process_details
;
CrysAlis RED, Oxford Diffraction Ltd.,
Version 1.171.27p5 beta
Analytical numeric absorption correction using a multifaceted crystal
model based on expressions derived by R.C. Clark & J.S. Reid.
;
_exptl_crystal_colour green
_exptl_crystal_density_diffrn 1.349
_exptl_crystal_density_method 'not measured'
_exptl_crystal_description prismatic
_exptl_crystal_F_000 720
_exptl_crystal_size_max 0.32
_exptl_crystal_size_mid 0.15
_exptl_crystal_size_min 0.10
_refine_diff_density_max 1.513
_refine_diff_density_min -0.994
_refine_diff_density_rms 0.218
_refine_ls_extinction_coef 0.0218(14)
_refine_ls_extinction_expression Fc^*^=kFc[1+0.001xFc^2^\l^3^/sin(2\q)]^-1/4^
_refine_ls_extinction_method SHELXL
_refine_ls_goodness_of_fit_ref 1.094
_refine_ls_hydrogen_treatment constr
_refine_ls_matrix_type full
_refine_ls_number_parameters 395
_refine_ls_number_reflns 7851
_refine_ls_number_restraints 54
_refine_ls_restrained_S_all 1.198
_refine_ls_R_factor_all 0.0631
_refine_ls_R_factor_gt 0.0434
_refine_ls_shift/su_max 0.001
_refine_ls_shift/su_mean 0.000
_refine_ls_structure_factor_coef Fsqd
_refine_ls_weighting_details 'calc w=1/[\s^2^(Fo^2^)+(0.0665P)^2^+0.0000P] where P=(Fo^2^+2Fc^2^)/3'
_refine_ls_weighting_scheme calc
_refine_ls_wR_factor_gt 0.1076
_refine_ls_wR_factor_ref 0.1290
_reflns_number_gt 5783
_reflns_number_total 7851
_reflns_threshold_expression >2sigma(I)
_cod_data_source_file om060091usi20060503_032955.cif
_cod_data_source_block c003501
_cod_depositor_comments
;
The following automatic conversions were performed:

'_symmetry_cell_setting' value 'Triclinic' changed to 'triclinic'
according to /home/saulius/struct/CIF-dictionaries/cif_core.dic
dictionary named 'cif_core.dic' version 2.4.1 from 2010-06-29.

Automatic conversion script
Id: cif_fix_values 1715 2011-07-08 13:25:40Z adriana 
;
_cod_original_sg_symbol_H-M P-1
_cod_database_code 4075179

loop_
_symmetry_equiv_pos_as_xyz
'x, y, z'
'-x, -y, -z'

loop_
_atom_site_label
_atom_site_type_symbol
_atom_site_fract_x
_atom_site_fract_y
_atom_site_fract_z
_atom_site_U_iso_or_equiv
_atom_site_adp_type
_atom_site_occupancy
_atom_site_symmetry_multiplicity
_atom_site_calc_flag
_atom_site_refinement_flags
Ru1 Ru 0.64038(3) 0.79914(3) 0.291161(16) 0.03125(14) Uani 1 1 d .
Cl1 Cl 0.49743(11) 0.95920(10) 0.23577(6) 0.0441(3) Uani 1 1 d .
Cl2 Cl 0.84529(11) 0.67380(11) 0.31642(6) 0.0504(3) Uani 1 1 d .
N1 N 0.4566(3) 0.5342(3) 0.22837(18) 0.0411(8) Uani 1 1 d .
N2 N 0.5417(4) 0.6082(3) 0.14204(17) 0.0424(8) Uani 1 1 d .
N3 N 0.7662(3) 0.9634(3) 0.36835(16) 0.0319(7) Uani 1 1 d .
C1 C 0.5323(4) 0.6376(4) 0.2162(2) 0.0349(8) Uani 1 1 d U
C2 C 0.4036(5) 0.4323(5) 0.1593(2) 0.0571(13) Uani 1 1 d .
H2A H 0.2976 0.4319 0.1417 0.069 Uiso 1 1 calc R
H2B H 0.4319 0.3426 0.1688 0.069 Uiso 1 1 calc R
C3 C 0.4773(6) 0.4763(5) 0.1023(3) 0.0692(16) Uani 1 1 d .
H3A H 0.5521 0.4146 0.0910 0.083 Uiso 1 1 calc R
H3B H 0.4073 0.4829 0.0542 0.083 Uiso 1 1 calc R
C4 C 0.2721(4) 0.5897(4) 0.3006(2) 0.0373(9) Uani 1 1 d U
C5 C 0.2125(4) 0.5712(4) 0.3610(2) 0.0408(9) Uani 1 1 d U
H22 H 0.1271 0.6145 0.3671 0.049 Uiso 1 1 calc R
C6 C 0.2750(5) 0.4909(4) 0.4129(2) 0.0469(11) Uani 1 1 d U
C7 C 0.4011(5) 0.4295(4) 0.4037(3) 0.0493(11) Uani 1 1 d U
H48 H 0.4462 0.3774 0.4400 0.059 Uiso 1 1 calc R
C8 C 0.4636(4) 0.4414(4) 0.3436(2) 0.0428(10) Uani 1 1 d U
C9 C 0.3986(4) 0.5237(4) 0.2931(2) 0.0359(9) Uani 1 1 d U
C10 C 0.2070(5) 0.6817(5) 0.2466(2) 0.0507(11) Uani 1 1 d U
H44A H 0.1129 0.7078 0.2554 0.076 Uiso 1 1 calc R
H44B H 0.1953 0.6359 0.1940 0.076 Uiso 1 1 calc R
H44C H 0.2707 0.7610 0.2555 0.076 Uiso 1 1 calc R
C11 C 0.2058(6) 0.4699(5) 0.4769(3) 0.0670(15) Uani 1 1 d .
H67A H 0.2646 0.4122 0.5080 0.101 Uiso 1 1 calc R
H67B H 0.1093 0.4281 0.4554 0.101 Uiso 1 1 calc R
H67C H 0.1986 0.5557 0.5086 0.101 Uiso 1 1 calc R
C12 C 0.5960(5) 0.3656(5) 0.3332(3) 0.0660(14) Uani 1 1 d U
H65A H 0.5707 0.2978 0.2872 0.099 Uiso 1 1 calc R
H65B H 0.6320 0.3230 0.3775 0.099 Uiso 1 1 calc R
H65C H 0.6708 0.4273 0.3283 0.099 Uiso 1 1 calc R
C13 C 0.6098(5) 0.6832(4) 0.0988(2) 0.0435(10) Uani 1 1 d U
C14 C 0.5255(6) 0.7665(5) 0.0544(3) 0.0629(13) Uani 1 1 d U
C15 C 0.5891(9) 0.8284(5) 0.0065(3) 0.0787(17) Uani 1 1 d U
H15 H 0.5349 0.8867 -0.0231 0.094 Uiso 1 1 calc R
C16 C 0.7271(9) 0.8060(6) 0.0018(3) 0.0839(18) Uani 1 1 d U
C17 C 0.8075(6) 0.7196(6) 0.0417(3) 0.0726(16) Uani 1 1 d U
H17 H 0.9031 0.7040 0.0368 0.087 Uiso 1 1 calc R
C18 C 0.7478(5) 0.6530(4) 0.0906(2) 0.0508(11) Uani 1 1 d U
C19 C 0.3700(7) 0.7831(7) 0.0550(3) 0.095(2) Uani 1 1 d U
H19A H 0.3211 0.6956 0.0467 0.142 Uiso 1 1 calc R
H19B H 0.3249 0.8310 0.0143 0.142 Uiso 1 1 calc R
H19C H 0.3623 0.8336 0.1042 0.142 Uiso 1 1 calc R
C20 C 0.7920(9) 0.8780(6) -0.0522(3) 0.1072(18) Uani 1 1 d U
H20A H 0.7169 0.8859 -0.0974 0.161 Uiso 1 1 calc R
H20B H 0.8700 0.8267 -0.0675 0.161 Uiso 1 1 calc R
H20C H 0.8299 0.9667 -0.0255 0.161 Uiso 1 1 calc R
C21 C 0.8324(5) 0.5485(5) 0.1268(3) 0.0707(15) Uani 1 1 d U
H21A H 0.8022 0.5388 0.1734 0.106 Uiso 1 1 calc R
H21B H 0.9351 0.5745 0.1396 0.106 Uiso 1 1 calc R
H21C H 0.8153 0.4639 0.0913 0.106 Uiso 1 1 calc R
C22 C 0.5729(4) 0.7903(3) 0.3769(2) 0.0332(8) Uani 1 1 d .
H22A H 0.4969 0.7288 0.3752 0.040 Uiso 1 1 calc R
C23 C 0.6392(4) 0.8800(3) 0.4477(2) 0.0326(8) Uani 1 1 d .
C24 C 0.6088(4) 0.8838(4) 0.5183(2) 0.0378(9) Uani 1 1 d .
H30 H 0.5375 0.8240 0.5242 0.045 Uiso 1 1 calc R
C25 C 0.6839(5) 0.9769(4) 0.5819(2) 0.0455(11) Uani 1 1 d .
H42 H 0.6637 0.9772 0.6304 0.055 Uiso 1 1 calc R
C26 C 0.7849(5) 1.0663(4) 0.5746(2) 0.0428(10) Uani 1 1 d .
H29 H 0.8341 1.1271 0.6181 0.051 Uiso 1 1 calc R
C27 C 0.8171(4) 1.0695(4) 0.5029(2) 0.0365(9) Uani 1 1 d .
C28 C 0.9169(4) 1.1582(4) 0.4882(2) 0.0440(10) Uani 1 1 d .
H38 H 0.9697 1.2239 0.5280 0.053 Uiso 1 1 calc R
C29 C 0.9365(5) 1.1481(4) 0.4158(3) 0.0474(11) Uani 1 1 d .
H45 H 1.0020 1.2084 0.4051 0.057 Uiso 1 1 calc R
C30 C 0.8603(4) 1.0493(4) 0.3571(2) 0.0410(9) Uani 1 1 d .
H37 H 0.8768 1.0438 0.3075 0.049 Uiso 1 1 calc R
C31 C 0.7439(4) 0.9738(3) 0.44026(19) 0.0293(8) Uani 1 1 d .
C1S C 0.9666(7) 0.2777(5) 0.2346(3) 0.0765(16) Uani 1 1 d .
H77 H 0.9607 0.3685 0.2554 0.092 Uiso 1 1 calc R
C2S C 0.8449(6) 0.2056(6) 0.1895(3) 0.0776(17) Uani 1 1 d .
H74 H 0.7553 0.2466 0.1791 0.093 Uiso 1 1 calc R
C3S C 0.8552(6) 0.0742(6) 0.1599(3) 0.0678(15) Uani 1 1 d .
H76 H 0.7721 0.0245 0.1290 0.081 Uiso 1 1 calc R
C4S C 0.9835(6) 0.0143(5) 0.1744(3) 0.0618(13) Uani 1 1 d .
H75 H 0.9893 -0.0766 0.1539 0.074 Uiso 1 1 calc R
C5S C 1.1044(6) 0.0859(6) 0.2189(3) 0.0643(14) Uani 1 1 d .
H72 H 1.1941 0.0448 0.2287 0.077 Uiso 1 1 calc R
C6S C 1.0948(6) 0.2174(6) 0.2490(3) 0.0671(15) Uani 1 1 d .
H73 H 1.1781 0.2666 0.2800 0.081 Uiso 1 1 calc R

loop_
_atom_site_aniso_label
_atom_site_aniso_U_11
_atom_site_aniso_U_22
_atom_site_aniso_U_33
_atom_site_aniso_U_23
_atom_site_aniso_U_13
_atom_site_aniso_U_12
Ru1 0.02983(19) 0.0336(2) 0.02489(18) -0.00722(12) 0.00442(12) -0.00144(12)
Cl1 0.0485(6) 0.0409(5) 0.0373(5) 0.0007(4) 0.0027(4) 0.0048(4)
Cl2 0.0336(5) 0.0557(6) 0.0475(6) -0.0157(5) -0.0026(4) 0.0091(5)
N1 0.0416(19) 0.0424(19) 0.0326(17) -0.0177(14) 0.0132(14) -0.0160(15)
N2 0.047(2) 0.0461(19) 0.0269(17) -0.0149(15) 0.0105(15) -0.0165(16)
N3 0.0317(16) 0.0315(16) 0.0277(16) -0.0050(13) 0.0045(13) -0.0017(13)
C1 0.0315(19) 0.041(2) 0.0293(19) -0.0053(16) 0.0094(15) -0.0021(16)
C2 0.065(3) 0.055(3) 0.043(3) -0.025(2) 0.019(2) -0.026(2)
C3 0.081(4) 0.072(3) 0.044(3) -0.033(2) 0.025(3) -0.045(3)
C4 0.036(2) 0.036(2) 0.034(2) -0.0062(16) 0.0047(16) -0.0105(16)
C5 0.041(2) 0.037(2) 0.042(2) -0.0080(18) 0.0154(18) -0.0069(17)
C6 0.063(3) 0.034(2) 0.041(2) -0.0077(18) 0.019(2) -0.019(2)
C7 0.064(3) 0.033(2) 0.049(3) 0.0027(19) 0.011(2) -0.005(2)
C8 0.042(2) 0.032(2) 0.048(2) -0.0076(18) 0.0088(19) -0.0053(17)
C9 0.036(2) 0.0323(19) 0.034(2) -0.0109(16) 0.0086(16) -0.0107(16)
C10 0.042(2) 0.062(3) 0.043(2) 0.004(2) 0.0028(19) 0.003(2)
C11 0.094(4) 0.057(3) 0.057(3) 0.004(2) 0.037(3) -0.022(3)
C12 0.059(3) 0.058(3) 0.072(3) -0.008(2) 0.011(3) 0.013(2)
C13 0.060(3) 0.041(2) 0.0238(19) -0.0113(17) 0.0114(18) -0.011(2)
C14 0.092(4) 0.052(3) 0.033(2) -0.015(2) 0.006(2) 0.003(3)
C15 0.144(5) 0.040(3) 0.041(3) -0.003(2) 0.006(3) -0.001(3)
C16 0.148(5) 0.051(3) 0.047(3) -0.016(2) 0.029(3) -0.038(3)
C17 0.086(4) 0.070(3) 0.054(3) -0.028(3) 0.029(3) -0.041(3)
C18 0.058(3) 0.053(3) 0.034(2) -0.0188(19) 0.014(2) -0.021(2)
C19 0.096(4) 0.105(4) 0.056(3) -0.020(3) -0.014(3) 0.034(4)
C20 0.177(5) 0.075(3) 0.068(3) -0.002(3) 0.037(3) -0.042(3)
C21 0.056(3) 0.089(4) 0.055(3) -0.020(3) 0.011(2) 0.003(3)
C22 0.0318(19) 0.0287(18) 0.035(2) -0.0031(16) 0.0051(16) -0.0017(15)
C23 0.040(2) 0.0275(18) 0.0281(19) 0.0010(15) 0.0049(16) 0.0080(16)
C24 0.048(2) 0.034(2) 0.032(2) 0.0045(16) 0.0104(18) 0.0079(17)
C25 0.062(3) 0.047(2) 0.024(2) 0.0005(18) 0.0071(19) 0.018(2)
C26 0.053(3) 0.039(2) 0.026(2) -0.0106(17) -0.0021(18) 0.0091(19)
C27 0.037(2) 0.034(2) 0.029(2) -0.0067(16) -0.0020(16) 0.0058(17)
C28 0.038(2) 0.034(2) 0.046(2) -0.0138(18) -0.0009(19) -0.0023(17)
C29 0.045(2) 0.038(2) 0.053(3) -0.006(2) 0.009(2) -0.0118(19)
C30 0.045(2) 0.042(2) 0.034(2) -0.0028(18) 0.0126(18) -0.0081(18)
C31 0.0312(19) 0.0272(18) 0.0247(18) -0.0041(14) 0.0029(14) 0.0043(15)
C1S 0.109(5) 0.049(3) 0.065(4) 0.003(3) 0.011(3) -0.003(3)
C2S 0.071(4) 0.091(5) 0.067(4) 0.020(3) 0.003(3) 0.014(3)
C3S 0.066(3) 0.081(4) 0.045(3) -0.003(3) 0.001(2) -0.024(3)
C4S 0.080(4) 0.058(3) 0.045(3) -0.003(2) 0.019(3) -0.007(3)
C5S 0.059(3) 0.095(4) 0.043(3) 0.017(3) 0.016(2) 0.013(3)
C6S 0.069(4) 0.076(4) 0.048(3) 0.006(3) 0.002(3) -0.030(3)

loop_
_atom_type_symbol
_atom_type_description
_atom_type_scat_dispersion_real
_atom_type_scat_dispersion_imag
_atom_type_scat_source
Ru Ru -1.2594 0.8363 'International Tables Vol C Tables 4.2.6.8 and 6.1.1.4'
Cl Cl 0.1484 0.1585 'International Tables Vol C Tables 4.2.6.8 and 6.1.1.4'
N N 0.0061 0.0033 'International Tables Vol C Tables 4.2.6.8 and 6.1.1.4'
C C 0.0033 0.0016 'International Tables Vol C Tables 4.2.6.8 and 6.1.1.4'
H H 0.0000 0.0000 'International Tables Vol C Tables 4.2.6.8 and 6.1.1.4'

loop_
_geom_angle_atom_site_label_1
_geom_angle_atom_site_label_2
_geom_angle_atom_site_label_3
_geom_angle
C22 Ru1 C1 101.60(15)
C22 Ru1 N3 80.55(14)
C1 Ru1 N3 176.37(12)
C22 Ru1 Cl2 99.42(11)
C1 Ru1 Cl2 89.69(11)
N3 Ru1 Cl2 87.06(8)
C22 Ru1 Cl1 102.89(11)
C1 Ru1 Cl1 95.62(11)
N3 Ru1 Cl1 86.70(8)
Cl2 Ru1 Cl1 155.48(5)
C1 N1 C9 128.6(3)
C1 N1 C2 113.8(3)
C9 N1 C2 116.4(3)
C1 N2 C13 129.8(3)
C1 N2 C3 113.9(3)
C13 N2 C3 116.2(3)
C30 N3 C31 117.6(3)
C30 N3 Ru1 130.6(3)
C31 N3 Ru1 111.7(2)
N1 C1 N2 106.0(3)
N1 C1 Ru1 130.6(3)
N2 C1 Ru1 122.9(3)
N1 C2 C3 102.8(3)
N1 C2 H2A 111.2
C3 C2 H2A 111.2
N1 C2 H2B 111.2
C3 C2 H2B 111.2
H2A C2 H2B 109.1
N2 C3 C2 102.5(3)
N2 C3 H3A 111.3
C2 C3 H3A 111.3
N2 C3 H3B 111.3
C2 C3 H3B 111.3
H3A C3 H3B 109.2
C5 C4 C9 117.7(4)
C5 C4 C10 121.3(4)
C9 C4 C10 121.0(4)
C6 C5 C4 121.7(4)
C6 C5 H22 119.2
C4 C5 H22 119.2
C7 C6 C5 118.4(4)
C7 C6 C11 121.0(4)
C5 C6 C11 120.5(4)
C8 C7 C6 122.5(4)
C8 C7 H48 118.7
C6 C7 H48 118.7
C7 C8 C9 117.4(4)
C7 C8 C12 120.6(4)
C9 C8 C12 122.0(4)
C8 C9 C4 122.2(4)
C8 C9 N1 119.0(4)
C4 C9 N1 118.7(4)
C4 C10 H44A 109.5
C4 C10 H44B 109.5
H44A C10 H44B 109.5
C4 C10 H44C 109.5
H44A C10 H44C 109.5
H44B C10 H44C 109.5
C6 C11 H67A 109.5
C6 C11 H67B 109.5
H67A C11 H67B 109.5
C6 C11 H67C 109.5
H67A C11 H67C 109.5
H67B C11 H67C 109.5
C8 C12 H65A 109.5
C8 C12 H65B 109.5
H65A C12 H65B 109.5
C8 C12 H65C 109.5
H65A C12 H65C 109.5
H65B C12 H65C 109.5
C18 C13 C14 121.3(4)
C18 C13 N2 119.1(4)
C14 C13 N2 118.6(4)
C15 C14 C13 118.1(5)
C15 C14 C19 120.7(6)
C13 C14 C19 121.1(5)
C16 C15 C14 120.9(6)
C16 C15 H15 119.5
C14 C15 H15 119.5
C15 C16 C17 121.4(6)
C15 C16 C20 118.6(7)
C17 C16 C20 120.0(7)
C16 C17 C18 120.0(6)
C16 C17 H17 120.0
C18 C17 H17 120.0
C13 C18 C17 118.1(5)
C13 C18 C21 123.2(4)
C17 C18 C21 118.6(5)
C14 C19 H19A 109.5
C14 C19 H19B 109.5
H19A C19 H19B 109.5
C14 C19 H19C 109.5
H19A C19 H19C 109.5
H19B C19 H19C 109.5
C16 C20 H20A 109.5
C16 C20 H20B 109.5
H20A C20 H20B 109.5
C16 C20 H20C 109.5
H20A C20 H20C 109.5
H20B C20 H20C 109.5
C18 C21 H21A 109.5
C18 C21 H21B 109.5
H21A C21 H21B 109.5
C18 C21 H21C 109.5
H21A C21 H21C 109.5
H21B C21 H21C 109.5
C23 C22 Ru1 118.5(3)
C23 C22 H22A 120.7
Ru1 C22 H22A 120.7
C24 C23 C31 118.4(3)
C24 C23 C22 127.1(4)
C31 C23 C22 114.4(3)
C23 C24 C25 120.2(4)
C23 C24 H30 119.9
C25 C24 H30 119.9
C26 C25 C24 121.1(4)
C26 C25 H42 119.5
C24 C25 H42 119.5
C25 C26 C27 121.1(3)
C25 C26 H29 119.5
C27 C26 H29 119.5
C28 C27 C31 116.6(3)
C28 C27 C26 126.1(3)
C31 C27 C26 117.3(4)
C29 C28 C27 119.2(3)
C29 C28 H38 120.4
C27 C28 H38 120.4
C28 C29 C30 120.5(4)
C28 C29 H45 119.8
C30 C29 H45 119.8
N3 C30 C29 122.5(4)
N3 C30 H37 118.8
C29 C30 H37 118.8
N3 C31 C27 123.7(3)
N3 C31 C23 114.5(3)
C27 C31 C23 121.9(3)
C6S C1S C2S 119.6(5)
C6S C1S H77 120.2
C2S C1S H77 120.2
C3S C2S C1S 119.5(6)
C3S C2S H74 120.3
C1S C2S H74 120.3
C4S C3S C2S 120.7(5)
C4S C3S H76 119.7
C2S C3S H76 119.7
C3S C4S C5S 119.9(5)
C3S C4S H75 120.0
C5S C4S H75 120.0
C4S C5S C6S 119.7(5)
C4S C5S H72 120.2
C6S C5S H72 120.2
C1S C6S C5S 120.6(5)
C1S C6S H73 119.7
C5S C6S H73 119.7

loop_
_geom_bond_atom_site_label_1
_geom_bond_atom_site_label_2
_geom_bond_distance
Ru1 C22 1.845(4)
Ru1 C1 2.063(4)
Ru1 N3 2.162(3)
Ru1 Cl2 2.3465(10)
Ru1 Cl1 2.3519(10)
N1 C1 1.356(5)
N1 C9 1.439(5)
N1 C2 1.484(5)
N2 C1 1.365(4)
N2 C13 1.441(5)
N2 C3 1.478(5)
N3 C30 1.327(5)
N3 C31 1.369(4)
C2 C3 1.512(6)
C2 H2A 0.9900
C2 H2B 0.9900
C3 H3A 0.9900
C3 H3B 0.9900
C4 C5 1.395(5)
C4 C9 1.411(5)
C4 C10 1.514(6)
C5 C6 1.395(6)
C5 H22 0.9500
C6 C7 1.393(6)
C6 C11 1.516(6)
C7 C8 1.390(6)
C7 H48 0.9500
C8 C9 1.398(6)
C8 C12 1.519(6)
C10 H44A 0.9800
C10 H44B 0.9800
C10 H44C 0.9800
C11 H67A 0.9800
C11 H67B 0.9800
C11 H67C 0.9800
C12 H65A 0.9800
C12 H65B 0.9800
C12 H65C 0.9800
C13 C18 1.391(6)
C13 C14 1.407(7)
C14 C15 1.404(8)
C14 C19 1.498(8)
C15 C16 1.359(9)
C15 H15 0.9500
C16 C17 1.370(9)
C16 C20 1.558(8)
C17 C18 1.424(7)
C17 H17 0.9500
C18 C21 1.497(7)
C19 H19A 0.9800
C19 H19B 0.9800
C19 H19C 0.9800
C20 H20A 0.9800
C20 H20B 0.9800
C20 H20C 0.9800
C21 H21A 0.9800
C21 H21B 0.9800
C21 H21C 0.9800
C22 C23 1.464(5)
C22 H22A 0.9500
C23 C24 1.384(5)
C23 C31 1.428(5)
C24 C25 1.421(5)
C24 H30 0.9500
C25 C26 1.370(6)
C25 H42 0.9500
C26 C27 1.421(5)
C26 H29 0.9500
C27 C28 1.414(6)
C27 C31 1.419(5)
C28 C29 1.369(6)
C28 H38 0.9500
C29 C30 1.407(5)
C29 H45 0.9500
C30 H37 0.9500
C1S C6S 1.366(8)
C1S C2S 1.388(7)
C1S H77 0.9500
C2S C3S 1.375(8)
C2S H74 0.9500
C3S C4S 1.365(7)
C3S H76 0.9500
C4S C5S 1.377(7)
C4S H75 0.9500
C5S C6S 1.378(7)
C5S H72 0.9500
C6S H73 0.9500

loop_
_geom_torsion_atom_site_label_1
_geom_torsion_atom_site_label_2
_geom_torsion_atom_site_label_3
_geom_torsion_atom_site_label_4
_geom_torsion
C22 Ru1 N3 C30 -177.6(4)
C1 Ru1 N3 C30 56(2)
Cl2 Ru1 N3 C30 82.3(3)
Cl1 Ru1 N3 C30 -73.9(3)
C22 Ru1 N3 C31 4.4(2)
C1 Ru1 N3 C31 -122(2)
Cl2 Ru1 N3 C31 -95.7(2)
Cl1 Ru1 N3 C31 108.0(2)
C9 N1 C1 N2 -170.1(4)
C2 N1 C1 N2 -3.5(5)
C9 N1 C1 Ru1 17.7(6)
C2 N1 C1 Ru1 -175.7(3)
C13 N2 C1 N1 179.8(4)
C3 N2 C1 N1 -3.3(5)
C13 N2 C1 Ru1 -7.2(6)
C3 N2 C1 Ru1 169.7(3)
C22 Ru1 C1 N1 -13.0(4)
N3 Ru1 C1 N1 113(2)
Cl2 Ru1 C1 N1 86.5(4)
Cl1 Ru1 C1 N1 -117.4(4)
C22 Ru1 C1 N2 175.9(3)
N3 Ru1 C1 N2 -58(2)
Cl2 Ru1 C1 N2 -84.6(3)
Cl1 Ru1 C1 N2 71.5(3)
C1 N1 C2 C3 8.4(5)
C9 N1 C2 C3 176.7(4)
C1 N2 C3 C2 8.3(5)
C13 N2 C3 C2 -174.3(4)
N1 C2 C3 N2 -9.2(5)
C9 C4 C5 C6 0.2(5)
C10 C4 C5 C6 -177.3(4)
C4 C5 C6 C7 0.7(6)
C4 C5 C6 C11 -178.4(4)
C5 C6 C7 C8 -2.4(6)
C11 C6 C7 C8 176.8(4)
C6 C7 C8 C9 3.0(6)
C6 C7 C8 C12 -176.2(4)
C7 C8 C9 C4 -2.0(5)
C12 C8 C9 C4 177.2(3)
C7 C8 C9 N1 -177.4(3)
C12 C8 C9 N1 1.7(5)
C5 C4 C9 C8 0.5(5)
C10 C4 C9 C8 178.0(3)
C5 C4 C9 N1 175.9(3)
C10 C4 C9 N1 -6.6(5)
C1 N1 C9 C8 -107.7(5)
C2 N1 C9 C8 86.0(5)
C1 N1 C9 C4 76.7(5)
C2 N1 C9 C4 -89.6(4)
C1 N2 C13 C18 97.2(5)
C3 N2 C13 C18 -79.7(5)
C1 N2 C13 C14 -94.7(5)
C3 N2 C13 C14 88.5(5)
C18 C13 C14 C15 -5.7(6)
N2 C13 C14 C15 -173.5(4)
C18 C13 C14 C19 171.0(4)
N2 C13 C14 C19 3.1(6)
C13 C14 C15 C16 1.4(7)
C19 C14 C15 C16 -175.2(5)
C14 C15 C16 C17 2.0(8)
C14 C15 C16 C20 -179.8(4)
C15 C16 C17 C18 -1.3(7)
C20 C16 C17 C18 -179.5(4)
C14 C13 C18 C17 6.3(6)
N2 C13 C18 C17 174.1(3)
C14 C13 C18 C21 -169.8(4)
N2 C13 C18 C21 -2.0(6)
C16 C17 C18 C13 -2.8(6)
C16 C17 C18 C21 173.5(4)
C1 Ru1 C22 C23 172.2(3)
N3 Ru1 C22 C23 -4.9(3)
Cl2 Ru1 C22 C23 80.5(3)
Cl1 Ru1 C22 C23 -89.2(3)
Ru1 C22 C23 C24 -176.5(3)
Ru1 C22 C23 C31 4.8(4)
C31 C23 C24 C25 -1.8(5)
C22 C23 C24 C25 179.6(3)
C23 C24 C25 C26 1.5(6)
C24 C25 C26 C27 0.5(6)
C25 C26 C27 C28 178.9(4)
C25 C26 C27 C31 -2.0(6)
C31 C27 C28 C29 0.5(5)
C26 C27 C28 C29 179.6(4)
C27 C28 C29 C30 -1.1(6)
C31 N3 C30 C29 0.3(6)
Ru1 N3 C30 C29 -177.7(3)
C28 C29 C30 N3 0.8(6)
C30 N3 C31 C27 -0.9(5)
Ru1 N3 C31 C27 177.4(3)
C30 N3 C31 C23 178.7(3)
Ru1 N3 C31 C23 -2.9(4)
C28 C27 C31 N3 0.5(5)
C26 C27 C31 N3 -178.7(3)
C28 C27 C31 C23 -179.1(3)
C26 C27 C31 C23 1.7(5)
C24 C23 C31 N3 -179.5(3)
C22 C23 C31 N3 -0.7(4)
C24 C23 C31 C27 0.2(5)
C22 C23 C31 C27 179.0(3)
C6S C1S C2S C3S 0.1(9)
C1S C2S C3S C4S 0.0(8)
C2S C3S C4S C5S -0.3(8)
C3S C4S C5S C6S 0.6(7)
C2S C1S C6S C5S 0.2(8)
C4S C5S C6S C1S -0.5(8)
